data_1523046
loop_
_publ_author_name
'Voellenkle, H.'
'Wittmann, A.'
'Nowotny, H.'

_publ_section_title
;
 Die Kristallstrukturen von Rh10 Ga17 und Ir3 Ga5
;
_journal_name_full 'Monatshefte fuer Chemie (-108,1977)'
_journal_page_first 841
_journal_page_last 842
_journal_volume 94
_journal_year 1963
_chemical_formula_sum 'Ga5 Ir3'
_space_group_IT_number 118
_symmetry_space_group_name_Hall 'P -4 -2n'
_symmetry_space_group_name_H-M 'P -4 n 2'
_cell_angle_alpha 90
_cell_angle_beta 90
_cell_angle_gamma 90
_cell_formula_units_Z 4
_cell_length_a 5.823
_cell_length_b 5.823
_cell_length_c 14.2
_cell_volume 481.484
_citation_journal_id_ASTM MOCHAP
_cod_data_source_file Voellenkle_MOCHAP_1963_179.cif
_cod_data_source_block Ga5Ir3
_cod_original_cell_volume 481.4841
_cod_database_code 1523046

loop_
_symmetry_equiv_pos_as_xyz
x,y,z
y,-x,-z
-x,-y,z
-y,x,-z
-x+1/2,y+1/2,z+1/2
y+1/2,x+1/2,-z+1/2
x+1/2,-y+1/2,z+1/2
-y+1/2,-x+1/2,-z+1/2

loop_
_atom_site_label
_atom_site_type_symbol
_atom_site_fract_x
_atom_site_fract_y
_atom_site_fract_z
_atom_site_occupancy
_atom_site_U_iso_or_equiv
Ga2 Ga 0.65 0.23 0.0515 1 0.0
Ir3 Ir 0 0 0.3291 1 0.0
Ga1 Ga 0.825 0.325 0.25 1 0.0
Ir4 Ir 0 0.5 0.0861 1 0.0
Ir1 Ir 0 0 0 1 0.0
Ga3 Ga 0.2 0.16 0.15 1 0.0
Ir2 Ir 0 0.5 0.25 1 0.0
